data_8106744
loop_
_publ_author_name
'Liu, Yingfan'
'Mao, Kaiming'
'Li, Xiaochuan'
'Son, Young-A'

_publ_section_title
;
 Crystal structure of
 11-oxo-2,3,6,7-tetrahydro-1H,5H,11H-pyrano[2,3-f]pyrido[3,2,1-ij]quinoline-10-carbaldehyde
 - a julolidine derivative, C16H15NO3
;
_journal_issue 6
_journal_name_full 'Zeitschrift f\"ur Kristallographie - New Crystal Structures'
_journal_page_first 991
_journal_page_last 992
_journal_paper_doi 10.1515/ncrs-2017-0121
_journal_volume 232
_journal_year 2017
_chemical_formula_moiety 'C16 H15 N O3'
_chemical_formula_sum 'C16 H15 N O3'
_chemical_formula_weight 269.29
_space_group_crystal_system monoclinic
_space_group_IT_number 14
_space_group_name_Hall '-P 2ybc'
_space_group_name_H-M_alt 'P 1 21/c 1'
_atom_sites_solution_hydrogens mixed
_cell_angle_alpha 90
_cell_angle_beta 112.0272(7)
_cell_angle_gamma 90
_cell_formula_units_Z 4
_cell_length_a 9.80190(10)
_cell_length_b 14.4917(2)
_cell_length_c 9.66720(10)
_cell_measurement_reflns_used 6730
_cell_measurement_temperature 296(2)
_cell_measurement_theta_max 26.06
_cell_measurement_theta_min 2.24
_cell_volume 1272.95(3)
_computing_cell_refinement 'SAINT (Bruker, 2002)'
_computing_data_collection 'SMART (Bruker, 2002)'
_computing_data_reduction SAINT
_computing_molecular_graphics 'Ortep-3 for Windows (Farrugia, 2012)'
_computing_publication_material 'WinGX publication routines (Farrugia, 2012)'
_computing_structure_refinement 'SHELXL-2013 (Sheldrick, 2008)'
_computing_structure_solution 'SHELXS-2013 (Sheldrick, 2008)'
_diffrn_ambient_temperature 296(2)
_diffrn_measured_fraction_theta_full 1.000
_diffrn_measured_fraction_theta_max 0.999
_diffrn_measurement_device_type 'Bruker SMART CCD area-detector'
_diffrn_measurement_method '\f and \w scans'
_diffrn_radiation_type MoK\a
_diffrn_radiation_wavelength 0.71073
_diffrn_reflns_av_R_equivalents 0.0618
_diffrn_reflns_av_unetI/netI 0.0322
_diffrn_reflns_Laue_measured_fraction_full 1.000
_diffrn_reflns_Laue_measured_fraction_max 0.999
_diffrn_reflns_limit_h_max 13
_diffrn_reflns_limit_h_min -13
_diffrn_reflns_limit_k_max 19
_diffrn_reflns_limit_k_min -19
_diffrn_reflns_limit_l_max 12
_diffrn_reflns_limit_l_min -12
_diffrn_reflns_number 34108
_diffrn_reflns_point_group_measured_fraction_full 1.000
_diffrn_reflns_point_group_measured_fraction_max 0.999
_diffrn_reflns_theta_full 25.242
_diffrn_reflns_theta_max 28.337
_diffrn_reflns_theta_min 2.241
_diffrn_source 'fine-focus sealed tube'
_exptl_absorpt_coefficient_mu 0.098
_exptl_absorpt_correction_type none
_exptl_crystal_colour purple
_exptl_crystal_density_diffrn 1.405
_exptl_crystal_description block
_exptl_crystal_F_000 568
_exptl_crystal_size_max 0.22
_exptl_crystal_size_mid 0.19
_exptl_crystal_size_min 0.18
_refine_diff_density_max 0.279
_refine_diff_density_min -0.157
_refine_diff_density_rms 0.040
_refine_ls_extinction_coef 0.011(2)
_refine_ls_extinction_expression Fc^*^=kFc[1+0.001xFc^2^\l^3^/sin(2\q)]^-1/4^
_refine_ls_extinction_method SHELXL
_refine_ls_goodness_of_fit_ref 1.035
_refine_ls_hydrogen_treatment mixed
_refine_ls_matrix_type full
_refine_ls_number_parameters 186
_refine_ls_number_reflns 3173
_refine_ls_number_restraints 0
_refine_ls_restrained_S_all 1.035
_refine_ls_R_factor_all 0.0604
_refine_ls_R_factor_gt 0.0422
_refine_ls_shift/su_max 0.000
_refine_ls_shift/su_mean 0.000
_refine_ls_structure_factor_coef Fsqd
_refine_ls_weighting_details 'w=1/[\s^2^(Fo^2^)+(0.0707P)^2^] where P=(Fo^2^+2Fc^2^)/3'
_refine_ls_weighting_scheme calc
_refine_ls_wR_factor_gt 0.1162
_refine_ls_wR_factor_ref 0.1249
_reflns_Friedel_coverage 0.000
_reflns_Friedel_fraction_full .
_reflns_Friedel_fraction_max .
_reflns_number_gt 2240
_reflns_number_total 3173
_reflns_threshold_expression 'I > 2\s(I)'
_cod_data_source_file suppl_ncrs-2017-0121_suppl.cif
_cod_data_source_block cnu1272
_cod_original_sg_symbol_H-M 'P 21/c'
_cod_database_code 8106744
_shelx_space_group_comment
;
The symmetry employed for this shelxl refinement is uniquely defined
by the following loop, which should always be used as a source of
symmetry information in preference to the above space-group names.
They are only intended as comments.
;
_shelxl_version_number 2013-4

loop_
_space_group_symop_operation_xyz
'x, y, z'
'-x, y+1/2, -z+1/2'
'-x, -y, -z'
'x, -y-1/2, z-1/2'

loop_
_atom_site_label
_atom_site_type_symbol
_atom_site_fract_x
_atom_site_fract_y
_atom_site_fract_z
_atom_site_U_iso_or_equiv
_atom_site_adp_type
_atom_site_occupancy
_atom_site_site_symmetry_order
_atom_site_calc_flag
_atom_site_refinement_flags_posn
_atom_site_refinement_flags_adp
_atom_site_refinement_flags_occupancy
_atom_site_disorder_assembly
_atom_site_disorder_group
O1 O 0.47668(10) 0.11771(5) 0.18064(10) 0.0376(2) Uani 1 1 d . . . . .
C2 C 0.55368(13) 0.18839(8) 0.14740(13) 0.0311(3) Uani 1 1 d . . . . .
C3 C 0.66213(13) 0.16271(8) 0.09744(13) 0.0325(3) Uani 1 1 d . . . . .
C4 C 0.74475(13) 0.23394(8) 0.06400(12) 0.0320(3) Uani 1 1 d . . . . .
C5 C 0.70775(14) 0.32889(9) 0.07403(13) 0.0351(3) Uani 1 1 d . . . . .
C6 C 0.60049(14) 0.34942(8) 0.12724(13) 0.0359(3) Uani 1 1 d . . . . .
H6 H 0.5789 0.4110 0.1367 0.043 Uiso 1 1 calc R U . . .
C7 C 0.52149(13) 0.28073(8) 0.16821(13) 0.0326(3) Uani 1 1 d . . . . .
C8 C 0.41771(13) 0.29746(8) 0.23347(14) 0.0348(3) Uani 1 1 d . . . . .
H8 H 0.3985 0.3580 0.2525 0.042 Uiso 1 1 calc R U . . .
C9 C 0.34402(13) 0.22727(9) 0.26989(13) 0.0346(3) Uani 1 1 d . . . . .
C10 C 0.36769(14) 0.13314(9) 0.23612(14) 0.0383(3) Uani 1 1 d . . . . .
C11 C 0.69726(15) 0.06282(9) 0.08249(17) 0.0450(3) Uani 1 1 d . . . . .
H11A H 0.6368 0.0407 -0.0162 0.054 Uiso 1 1 calc R U . . .
H11B H 0.6749 0.0261 0.1552 0.054 Uiso 1 1 calc R U . . .
C12 C 0.85793(16) 0.05188(10) 0.10690(17) 0.0496(4) Uani 1 1 d . . . . .
H12A H 0.9181 0.0650 0.2103 0.060 Uiso 1 1 calc R U . . .
H12B H 0.8768 -0.0113 0.0859 0.060 Uiso 1 1 calc R U . . .
C13 C 0.89856(17) 0.11638(9) 0.00698(17) 0.0484(4) Uani 1 1 d . . . . .
H13A H 1.0034 0.1119 0.0291 0.058 Uiso 1 1 calc R U . . .
H13B H 0.8471 0.0982 -0.0962 0.058 Uiso 1 1 calc R U . . .
N14 N 0.86116(12) 0.21214(7) 0.02647(12) 0.0389(3) Uani 1 1 d . . . . .
C15 C 0.94382(16) 0.28225(10) -0.01761(16) 0.0454(3) Uani 1 1 d . . . . .
H15A H 0.9008 0.2901 -0.1250 0.054 Uiso 1 1 calc R U . . .
H15B H 1.0444 0.2613 0.0085 0.054 Uiso 1 1 calc R U . . .
C16 C 0.94457(15) 0.37357(10) 0.05624(17) 0.0506(4) Uani 1 1 d . . . . .
H16A H 0.9925 0.4195 0.0170 0.061 Uiso 1 1 calc R U . . .
H16B H 0.9999 0.3682 0.1627 0.061 Uiso 1 1 calc R U . . .
C17 C 0.78955(15) 0.40408(9) 0.02897(17) 0.0455(3) Uani 1 1 d . . . . .
H17A H 0.7386 0.4184 -0.0759 0.055 Uiso 1 1 calc R U . . .
H17B H 0.7920 0.4595 0.0861 0.055 Uiso 1 1 calc R U . . .
C18 C 0.24370(16) 0.24397(11) 0.34589(15) 0.0435(3) Uani 1 1 d . . . . .
H18 H 0.2000(19) 0.1914(12) 0.3647(18) 0.069(5) Uiso 1 1 d . . . . .
O19 O 0.21677(11) 0.31875(7) 0.38520(11) 0.0536(3) Uani 1 1 d . . . . .
O20 O 0.30346(12) 0.06559(7) 0.25281(13) 0.0588(3) Uani 1 1 d . . . . .

loop_
_atom_site_aniso_label
_atom_site_aniso_U_11
_atom_site_aniso_U_22
_atom_site_aniso_U_33
_atom_site_aniso_U_23
_atom_site_aniso_U_13
_atom_site_aniso_U_12
O1 0.0422(5) 0.0267(5) 0.0521(5) -0.0018(4) 0.0270(4) -0.0014(4)
C2 0.0337(6) 0.0260(6) 0.0351(6) -0.0016(5) 0.0145(5) -0.0019(5)
C3 0.0360(6) 0.0264(6) 0.0376(6) -0.0030(5) 0.0167(5) 0.0010(5)
C4 0.0331(6) 0.0327(7) 0.0320(6) -0.0034(5) 0.0142(5) -0.0002(5)
C5 0.0389(7) 0.0290(6) 0.0396(6) -0.0010(5) 0.0171(5) -0.0033(5)
C6 0.0405(7) 0.0246(6) 0.0463(7) -0.0026(5) 0.0203(6) 0.0001(5)
C7 0.0359(7) 0.0274(6) 0.0373(6) -0.0026(5) 0.0169(5) 0.0003(5)
C8 0.0366(7) 0.0287(6) 0.0409(6) -0.0039(5) 0.0168(5) 0.0031(5)
C9 0.0348(7) 0.0343(7) 0.0376(6) -0.0010(5) 0.0171(5) 0.0020(5)
C10 0.0391(7) 0.0363(7) 0.0448(7) 0.0026(6) 0.0218(6) 0.0002(6)
C11 0.0537(8) 0.0290(7) 0.0625(9) -0.0059(6) 0.0336(7) 0.0013(6)
C12 0.0573(9) 0.0353(8) 0.0634(9) -0.0034(6) 0.0308(7) 0.0100(6)
C13 0.0497(8) 0.0434(8) 0.0625(9) -0.0090(7) 0.0331(7) 0.0055(6)
N14 0.0401(6) 0.0367(6) 0.0482(6) -0.0031(5) 0.0260(5) -0.0004(5)
C15 0.0414(8) 0.0515(9) 0.0508(8) 0.0037(6) 0.0259(7) -0.0010(6)
C16 0.0468(8) 0.0473(9) 0.0617(9) 0.0026(7) 0.0249(7) -0.0092(7)
C17 0.0513(8) 0.0360(7) 0.0576(8) 0.0011(6) 0.0298(7) -0.0055(6)
C18 0.0425(8) 0.0452(9) 0.0481(7) 0.0006(6) 0.0231(6) 0.0026(7)
O19 0.0554(6) 0.0538(7) 0.0617(6) -0.0053(5) 0.0336(5) 0.0106(5)
O20 0.0696(7) 0.0367(6) 0.0909(8) 0.0017(5) 0.0540(6) -0.0065(5)

loop_
_atom_type_symbol
_atom_type_description
_atom_type_scat_dispersion_real
_atom_type_scat_dispersion_imag
_atom_type_scat_source
C C 0.0033 0.0016 'International Tables Vol C Tables 4.2.6.8 and 6.1.1.4'
H H 0.0000 0.0000 'International Tables Vol C Tables 4.2.6.8 and 6.1.1.4'
N N 0.0061 0.0033 'International Tables Vol C Tables 4.2.6.8 and 6.1.1.4'
O O 0.0106 0.0060 'International Tables Vol C Tables 4.2.6.8 and 6.1.1.4'

loop_
_geom_angle_atom_site_label_1
_geom_angle_atom_site_label_2
_geom_angle_atom_site_label_3
_geom_angle
_geom_angle_site_symmetry_1
_geom_angle_site_symmetry_3
C2 O1 C10 122.71(9) . .
C3 C2 O1 116.34(10) . .
C3 C2 C7 123.56(11) . .
O1 C2 C7 120.09(10) . .
C2 C3 C4 117.71(11) . .
C2 C3 C11 121.92(11) . .
C4 C3 C11 120.34(11) . .
N14 C4 C3 119.94(11) . .
N14 C4 C5 120.00(11) . .
C3 C4 C5 120.04(11) . .
C6 C5 C4 118.96(11) . .
C6 C5 C17 121.22(11) . .
C4 C5 C17 119.81(11) . .
C5 C6 C7 122.35(11) . .
C5 C6 H6 118.8 . .
C7 C6 H6 118.8 . .
C8 C7 C6 124.91(11) . .
C8 C7 C2 117.88(11) . .
C6 C7 C2 117.16(11) . .
C9 C8 C7 121.90(11) . .
C9 C8 H8 119.0 . .
C7 C8 H8 119.0 . .
C8 C9 C10 120.01(11) . .
C8 C9 C18 121.98(12) . .
C10 C9 C18 118.00(12) . .
O20 C10 O1 116.02(12) . .
O20 C10 C9 126.93(12) . .
O1 C10 C9 117.04(10) . .
C3 C11 C12 110.37(11) . .
C3 C11 H11A 109.6 . .
C12 C11 H11A 109.6 . .
C3 C11 H11B 109.6 . .
C12 C11 H11B 109.6 . .
H11A C11 H11B 108.1 . .
C13 C12 C11 110.29(12) . .
C13 C12 H12A 109.6 . .
C11 C12 H12A 109.6 . .
C13 C12 H12B 109.6 . .
C11 C12 H12B 109.6 . .
H12A C12 H12B 108.1 . .
N14 C13 C12 111.55(11) . .
N14 C13 H13A 109.3 . .
C12 C13 H13A 109.3 . .
N14 C13 H13B 109.3 . .
C12 C13 H13B 109.3 . .
H13A C13 H13B 108.0 . .
C4 N14 C15 122.02(11) . .
C4 N14 C13 122.04(11) . .
C15 N14 C13 115.39(10) . .
N14 C15 C16 112.26(11) . .
N14 C15 H15A 109.2 . .
C16 C15 H15A 109.2 . .
N14 C15 H15B 109.2 . .
C16 C15 H15B 109.2 . .
H15A C15 H15B 107.9 . .
C15 C16 C17 110.50(12) . .
C15 C16 H16A 109.5 . .
C17 C16 H16A 109.5 . .
C15 C16 H16B 109.5 . .
C17 C16 H16B 109.5 . .
H16A C16 H16B 108.1 . .
C16 C17 C5 110.31(11) . .
C16 C17 H17A 109.6 . .
C5 C17 H17A 109.6 . .
C16 C17 H17B 109.6 . .
C5 C17 H17B 109.6 . .
H17A C17 H17B 108.1 . .
O19 C18 C9 125.26(14) . .
O19 C18 H18 120.3(11) . .
C9 C18 H18 114.4(11) . .

loop_
_geom_bond_atom_site_label_1
_geom_bond_atom_site_label_2
_geom_bond_distance
_geom_bond_site_symmetry_2
O1 C2 1.3799(14) .
O1 C10 1.3816(14) .
C2 C3 1.3736(16) .
C2 C7 1.4065(16) .
C3 C4 1.4222(16) .
C3 C11 1.5074(17) .
C4 N14 1.3579(15) .
C4 C5 1.4354(17) .
C5 C6 1.3653(16) .
C5 C17 1.5106(17) .
C6 C7 1.4063(17) .
C6 H6 0.9300 .
C7 C8 1.4046(16) .
C8 C9 1.3679(17) .
C8 H8 0.9300 .
C9 C10 1.4415(17) .
C9 C18 1.4517(18) .
C10 O20 1.2070(15) .
C11 C12 1.5107(19) .
C11 H11A 0.9700 .
C11 H11B 0.9700 .
C12 C13 1.501(2) .
C12 H12A 0.9700 .
C12 H12B 0.9700 .
C13 N14 1.4655(16) .
C13 H13A 0.9700 .
C13 H13B 0.9700 .
N14 C15 1.4591(17) .
C15 C16 1.5024(19) .
C15 H15A 0.9700 .
C15 H15B 0.9700 .
C16 C17 1.5078(19) .
C16 H16A 0.9700 .
C16 H16B 0.9700 .
C17 H17A 0.9700 .
C17 H17B 0.9700 .
C18 O19 1.2100(16) .
C18 H18 0.924(17) .
